data_1503098
loop_
_publ_author_name
'Valiulin, Roman A.'
'Arisco, Teresa M.'
'Kutateladze, Andrei G.'

_publ_section_title
;
 Strained to the limit: when a cyclobutyl moiety becomes a thermodynamic
 sink in a protolytic ring-opening of photogenerated oxetanes.
;
_journal_issue 15
_journal_name_full 'Organic letters'
_journal_page_first 3398
_journal_page_last 3401
_journal_paper_doi 10.1021/ol101297b
_journal_volume 12
_journal_year 2010
_chemical_formula_moiety 'C13 H19 Cl O'
_chemical_formula_sum 'C13 H19 Cl O'
_chemical_formula_weight 226.74
_chemical_name_common none
_chemical_name_systematic
;
2-chlorotetracyclo[7.2.2.0^3,8^.0^3,10^]tridecan-11-ol
;
_space_group_IT_number 14
_symmetry_cell_setting monoclinic
_symmetry_space_group_name_Hall '-P 2yn'
_symmetry_space_group_name_H-M 'P 1 21/n 1'
_atom_sites_solution_hydrogens geom
_atom_sites_solution_primary direct
_atom_sites_solution_secondary difmap
_audit_creation_method SHELXL-97
_cell_angle_alpha 90.00
_cell_angle_beta 96.950(3)
_cell_angle_gamma 90.00
_cell_formula_units_Z 12
_cell_length_a 11.5914(7)
_cell_length_b 14.8542(9)
_cell_length_c 21.2577(12)
_cell_measurement_reflns_used 9747
_cell_measurement_temperature 296(2)
_cell_measurement_theta_max 22.14
_cell_measurement_theta_min 2.24
_cell_volume 3633.3(4)
_computing_cell_refinement 'Bruker SAINT'
_computing_data_collection 'Bruker APEX2'
_computing_data_reduction 'Bruker SAINT'
_computing_molecular_graphics 'Bruker SHELXTL'
_computing_publication_material 'Bruker SHELXTL'
_computing_structure_refinement 'SHELXL-97 (Sheldrick, 2008)'
_computing_structure_solution 'SHELXS-97 (Sheldrick, 2008)'
_diffrn_ambient_temperature 296(2)
_diffrn_detector_area_resol_mean 8.33
_diffrn_measured_fraction_theta_full 1.000
_diffrn_measured_fraction_theta_max 1.000
_diffrn_measurement_device_type 'Bruker D8 APEX II Diffractometer'
_diffrn_measurement_method '\f and \w scans'
_diffrn_radiation_monochromator graphite
_diffrn_radiation_source 'fine-focus sealed tube'
_diffrn_radiation_type MoK\a
_diffrn_radiation_wavelength 0.71073
_diffrn_reflns_av_R_equivalents 0.0370
_diffrn_reflns_av_sigmaI/netI 0.0145
_diffrn_reflns_limit_h_max 14
_diffrn_reflns_limit_h_min -14
_diffrn_reflns_limit_k_max 18
_diffrn_reflns_limit_k_min -18
_diffrn_reflns_limit_l_max 25
_diffrn_reflns_limit_l_min -25
_diffrn_reflns_number 175464
_diffrn_reflns_theta_full 25.69
_diffrn_reflns_theta_max 25.69
_diffrn_reflns_theta_min 1.68
_exptl_absorpt_coefficient_mu 0.288
_exptl_absorpt_correction_T_max 0.9546
_exptl_absorpt_correction_T_min 0.9156
_exptl_absorpt_correction_type multi-scan
_exptl_crystal_colour colourless
_exptl_crystal_density_diffrn 1.236
_exptl_crystal_density_method 'not measured'
_exptl_crystal_description hexagonal
_exptl_crystal_F_000 1448
_exptl_crystal_size_max 0.31
_exptl_crystal_size_mid 0.19
_exptl_crystal_size_min 0.16
_refine_diff_density_max 0.663
_refine_diff_density_min -0.349
_refine_diff_density_rms 0.043
_refine_ls_extinction_method none
_refine_ls_goodness_of_fit_ref 0.980
_refine_ls_hydrogen_treatment noref
_refine_ls_matrix_type full
_refine_ls_number_parameters 409
_refine_ls_number_reflns 6898
_refine_ls_number_restraints 0
_refine_ls_restrained_S_all 0.980
_refine_ls_R_factor_all 0.0622
_refine_ls_R_factor_gt 0.0466
_refine_ls_shift/su_max 0.000
_refine_ls_shift/su_mean 0.000
_refine_ls_structure_factor_coef Fsqd
_refine_ls_weighting_details 'calc w=1/[\s^2^(Fo^2^)+(0.0883P)^2^+1.7850P] where P=(Fo^2^+2Fc^2^)/3'
_refine_ls_weighting_scheme calc
_refine_ls_wR_factor_gt 0.1369
_refine_ls_wR_factor_ref 0.1521
_reflns_number_gt 5345
_reflns_number_total 6898
_reflns_threshold_expression >2sigma(I)
_cod_data_source_file ol101297b_si_006.cif
_cod_data_source_block rav28634_try2_0m
_cod_depositor_comments
;
The following automatic conversions were performed:

'_symmetry_cell_setting' value 'Monoclinic' changed to 'monoclinic'
according to /home/saulius/struct/CIF-dictionaries/cif_core.dic
dictionary named 'cif_core.dic' version 2.4.2 from 2011-04-26.

Automatic conversion script
Id: cif_fix_values 1715 2011-07-08 13:25:40Z adriana 
;
_cod_original_sg_symbol_H-M 'P2(1)/n  '
_cod_database_code 1503098

loop_
_symmetry_equiv_pos_as_xyz
'x, y, z'
'-x+1/2, y+1/2, -z+1/2'
'-x, -y, -z'
'x-1/2, -y-1/2, z-1/2'

loop_
_atom_site_label
_atom_site_type_symbol
_atom_site_fract_x
_atom_site_fract_y
_atom_site_fract_z
_atom_site_U_iso_or_equiv
_atom_site_adp_type
_atom_site_occupancy
_atom_site_symmetry_multiplicity
_atom_site_calc_flag
_atom_site_refinement_flags
Cl1 Cl 0.64604(5) 0.53445(4) 0.14078(3) 0.05020(17) Uani 1 1 d .
Cl2 Cl 0.82743(7) 0.85509(6) 1.00359(3) 0.0807(2) Uani 1 1 d .
Cl3 Cl 0.71086(7) 0.44366(5) 0.89235(4) 0.0742(2) Uani 1 1 d .
O1 O 0.85807(14) 0.56787(11) 0.06426(7) 0.0505(4) Uani 1 1 d .
H100 H 0.8843 0.5997 0.0379 0.076 Uiso 1 1 calc R
O2 O 0.96000(13) 0.67300(12) 0.98203(7) 0.0520(4) Uani 1 1 d .
H200 H 1.0260 0.6536 0.9813 0.078 Uiso 1 1 calc R
O3 O 0.82837(13) 0.39348(11) 1.02962(9) 0.0583(4) Uani 1 1 d .
H300 H 0.8226 0.4463 1.0401 0.088 Uiso 1 1 calc R
C1 C 0.93080(18) 0.57418(14) 0.12302(10) 0.0424(5) Uani 1 1 d .
H1 H 1.0111 0.5575 0.1184 0.051 Uiso 1 1 calc R
C2 C 0.92428(17) 0.66685(14) 0.15172(10) 0.0410(5) Uani 1 1 d .
H2 H 0.9351 0.7167 0.1228 0.049 Uiso 1 1 calc R
C3 C 0.99485(19) 0.67520(16) 0.21840(11) 0.0508(5) Uani 1 1 d .
H3A H 1.0505 0.7251 0.2202 0.061 Uiso 1 1 calc R
C4 C 0.8830(2) 0.70239(15) 0.24600(10) 0.0477(5) Uani 1 1 d .
H4 H 0.8690 0.6660 0.2828 0.057 Uiso 1 1 calc R
C5 C 0.8772(3) 0.80332(18) 0.25845(13) 0.0670(7) Uani 1 1 d .
H5A H 0.8990 0.8141 0.3033 0.080 Uiso 1 1 calc R
H5B H 0.9336 0.8335 0.2356 0.080 Uiso 1 1 calc R
C6 C 0.7608(3) 0.8438(2) 0.23942(16) 0.0807(9) Uani 1 1 d .
H6A H 0.7634 0.9078 0.2485 0.097 Uiso 1 1 calc R
H6B H 0.7041 0.8164 0.2635 0.097 Uiso 1 1 calc R
C7 C 0.88171(17) 0.51617(13) 0.17277(9) 0.0399(4) Uani 1 1 d .
H7 H 0.8571 0.4573 0.1553 0.048 Uiso 1 1 calc R
C8 C 0.77747(16) 0.57036(13) 0.18962(9) 0.0367(4) Uani 1 1 d .
H8 H 0.7681 0.5586 0.2341 0.044 Uiso 1 1 calc R
C9 C 0.80874(17) 0.67069(13) 0.18295(9) 0.0375(4) Uani 1 1 d .
C10 C 0.7076(2) 0.72982(15) 0.15551(11) 0.0506(5) Uani 1 1 d .
H10A H 0.6950 0.7209 0.1100 0.061 Uiso 1 1 calc R
H10B H 0.6379 0.7102 0.1727 0.061 Uiso 1 1 calc R
C11 C 0.7246(3) 0.82888(17) 0.16875(14) 0.0695(7) Uani 1 1 d .
H11A H 0.6529 0.8609 0.1556 0.083 Uiso 1 1 calc R
H11B H 0.7841 0.8522 0.1448 0.083 Uiso 1 1 calc R
C12 C 1.0530(2) 0.58799(18) 0.24230(13) 0.0614(6) Uani 1 1 d .
H12A H 1.0778 0.5935 0.2874 0.074 Uiso 1 1 calc R
H12B H 1.1218 0.5786 0.2213 0.074 Uiso 1 1 calc R
C13 C 0.9734(2) 0.50575(17) 0.23085(12) 0.0548(6) Uani 1 1 d .
H13A H 0.9343 0.4957 0.2681 0.066 Uiso 1 1 calc R
H13B H 1.0206 0.4531 0.2251 0.066 Uiso 1 1 calc R
C14 C 0.89946(17) 0.67131(15) 0.91968(10) 0.0434(5) Uani 1 1 d .
H14 H 0.8915 0.6097 0.9033 0.052 Uiso 1 1 calc R
C15 C 0.95625(18) 0.73179(15) 0.87519(10) 0.0433(5) Uani 1 1 d .
H15 H 1.0404 0.7238 0.8763 0.052 Uiso 1 1 calc R
C16 C 0.91665(19) 0.83053(15) 0.88636(11) 0.0484(5) Uani 1 1 d .
C17 C 1.0010(2) 0.90157(18) 0.91532(13) 0.0647(7) Uani 1 1 d .
H17A H 0.9568 0.9535 0.9263 0.078 Uiso 1 1 calc R
H17B H 1.0419 0.8778 0.9543 0.078 Uiso 1 1 calc R
C18 C 1.0895(3) 0.9324(2) 0.87329(19) 0.0894(10) Uani 1 1 d .
H18A H 1.1429 0.8837 0.8674 0.107 Uiso 1 1 calc R
H18B H 1.1339 0.9824 0.8930 0.107 Uiso 1 1 calc R
C19 C 1.0260(4) 0.9618(3) 0.8087(2) 0.1131(15) Uani 1 1 d .
H19A H 0.9709 1.0091 0.8149 0.136 Uiso 1 1 calc R
H19B H 1.0819 0.9857 0.7825 0.136 Uiso 1 1 calc R
C20 C 0.8878(2) 0.73446(18) 0.80740(10) 0.0540(6) Uani 1 1 d .
H20 H 0.9370 0.7176 0.7749 0.065 Uiso 1 1 calc R
C21 C 0.7756(2) 0.6804(2) 0.80133(12) 0.0637(7) Uani 1 1 d .
H21A H 0.7943 0.6171 0.7980 0.076 Uiso 1 1 calc R
H21B H 0.7282 0.6978 0.7625 0.076 Uiso 1 1 calc R
C22 C 0.7047(2) 0.69313(19) 0.85672(12) 0.0588(6) Uani 1 1 d .
H22A H 0.6620 0.6382 0.8626 0.071 Uiso 1 1 calc R
H22B H 0.6485 0.7409 0.8465 0.071 Uiso 1 1 calc R
C23 C 0.78067(18) 0.71662(16) 0.91907(11) 0.0485(5) Uani 1 1 d .
H23 H 0.7429 0.6980 0.9558 0.058 Uiso 1 1 calc R
C24 C 0.8089(2) 0.81652(16) 0.92195(11) 0.0514(5) Uani 1 1 d .
H24 H 0.7433 0.8492 0.8991 0.062 Uiso 1 1 calc R
C25 C 0.8776(2) 0.83725(18) 0.81354(11) 0.0599(6) Uani 1 1 d .
H25 H 0.7978 0.8593 0.8034 0.072 Uiso 1 1 calc R
C26 C 0.9648(3) 0.8857(2) 0.77634(16) 0.0925(11) Uani 1 1 d .
H26A H 1.0221 0.8422 0.7660 0.111 Uiso 1 1 calc R
H26B H 0.9237 0.9070 0.7367 0.111 Uiso 1 1 calc R
C27 C 0.72392(18) 0.34711(15) 1.03738(10) 0.0464(5) Uani 1 1 d .
H27 H 0.7122 0.3434 1.0822 0.056 Uiso 1 1 calc R
C28 C 0.72954(18) 0.25471(15) 1.00864(10) 0.0453(5) Uani 1 1 d .
H28 H 0.8027 0.2225 1.0205 0.054 Uiso 1 1 calc R
C29 C 0.69409(18) 0.26474(15) 0.93578(10) 0.0447(5) Uani 1 1 d .
C30 C 0.7820(2) 0.24988(17) 0.88911(12) 0.0582(6) Uani 1 1 d .
H30A H 0.7477 0.2690 0.8474 0.070 Uiso 1 1 calc R
H30B H 0.8492 0.2877 0.9013 0.070 Uiso 1 1 calc R
C31 C 0.8221(3) 0.15362(19) 0.88505(14) 0.0691(7) Uani 1 1 d .
H31A H 0.8691 0.1371 0.9242 0.083 Uiso 1 1 calc R
H31B H 0.8697 0.1477 0.8507 0.083 Uiso 1 1 calc R
C32 C 0.7187(4) 0.0913(2) 0.8736(3) 0.1259(17) Uani 1 1 d .
H32 H 0.7081 0.0528 0.8389 0.151 Uiso 1 1 calc R
C33 C 0.6182(2) 0.19771(17) 1.01276(12) 0.0574(6) Uani 1 1 d .
H33 H 0.6363 0.1398 1.0338 0.069 Uiso 1 1 calc R
C34 C 0.5236(2) 0.2483(2) 1.04201(15) 0.0724(8) Uani 1 1 d .
H34A H 0.4508 0.2163 1.0322 0.087 Uiso 1 1 calc R
H34B H 0.5427 0.2483 1.0877 0.087 Uiso 1 1 calc R
C35 C 0.5069(2) 0.34523(19) 1.01944(13) 0.0629(7) Uani 1 1 d .
H35A H 0.4831 0.3814 1.0536 0.075 Uiso 1 1 calc R
H35B H 0.4448 0.3472 0.9845 0.075 Uiso 1 1 calc R
C36 C 0.61746(18) 0.38682(15) 0.99765(11) 0.0469(5) Uani 1 1 d .
H36 H 0.6165 0.4526 1.0010 0.056 Uiso 1 1 calc R
C37 C 0.63242(19) 0.35700(15) 0.93012(11) 0.0478(5) Uani 1 1 d .
H37 H 0.5554 0.3495 0.9061 0.057 Uiso 1 1 calc R
C38 C 0.6392(3) 0.0952(2) 0.9189(2) 0.1055(13) Uani 1 1 d .
H38 H 0.6101 0.0429 0.9351 0.127 Uiso 1 1 calc R
C39 C 0.6023(2) 0.18829(17) 0.94041(12) 0.0581(6) Uani 1 1 d .
H39 H 0.5242 0.2054 0.9213 0.070 Uiso 1 1 calc R

loop_
_atom_site_aniso_label
_atom_site_aniso_U_11
_atom_site_aniso_U_22
_atom_site_aniso_U_33
_atom_site_aniso_U_23
_atom_site_aniso_U_13
_atom_site_aniso_U_12
Cl1 0.0416(3) 0.0480(3) 0.0593(3) -0.0035(2) -0.0010(2) -0.0078(2)
Cl2 0.0982(6) 0.0895(5) 0.0588(4) -0.0119(4) 0.0275(4) 0.0109(4)
Cl3 0.0869(5) 0.0624(4) 0.0757(5) 0.0145(3) 0.0191(4) 0.0022(3)
O1 0.0653(10) 0.0503(9) 0.0373(8) -0.0026(6) 0.0119(7) -0.0104(7)
O2 0.0433(8) 0.0659(10) 0.0467(9) 0.0175(7) 0.0052(7) 0.0079(7)
O3 0.0406(8) 0.0544(10) 0.0772(11) -0.0205(9) -0.0044(8) -0.0006(7)
C1 0.0415(11) 0.0421(11) 0.0448(11) -0.0025(9) 0.0105(9) -0.0023(9)
C2 0.0441(11) 0.0368(10) 0.0429(11) 0.0003(8) 0.0084(9) -0.0072(8)
C3 0.0440(12) 0.0515(13) 0.0551(13) -0.0054(10) -0.0014(10) -0.0137(10)
C4 0.0560(13) 0.0456(12) 0.0397(11) -0.0058(9) -0.0009(9) -0.0060(10)
C5 0.0836(19) 0.0543(15) 0.0613(16) -0.0217(12) 0.0006(13) -0.0050(13)
C6 0.090(2) 0.0548(16) 0.098(2) -0.0318(15) 0.0124(17) 0.0050(15)
C7 0.0420(11) 0.0347(10) 0.0433(11) 0.0013(8) 0.0060(9) -0.0003(8)
C8 0.0379(10) 0.0386(10) 0.0334(10) 0.0021(8) 0.0029(8) -0.0044(8)
C9 0.0421(10) 0.0347(10) 0.0354(10) -0.0026(8) 0.0041(8) -0.0022(8)
C10 0.0540(13) 0.0429(12) 0.0530(13) -0.0018(10) -0.0013(10) 0.0071(10)
C11 0.0800(18) 0.0430(13) 0.0832(19) -0.0033(12) 0.0008(15) 0.0116(12)
C12 0.0458(13) 0.0708(16) 0.0636(15) 0.0000(12) -0.0098(11) 0.0004(11)
C13 0.0507(13) 0.0529(13) 0.0586(14) 0.0086(11) -0.0027(11) 0.0060(10)
C14 0.0373(10) 0.0492(12) 0.0440(11) 0.0103(9) 0.0064(9) 0.0050(9)
C15 0.0366(10) 0.0521(12) 0.0426(11) 0.0097(9) 0.0106(9) 0.0090(9)
C16 0.0468(12) 0.0511(13) 0.0486(12) 0.0123(10) 0.0111(10) 0.0075(10)
C17 0.0663(16) 0.0549(15) 0.0738(17) 0.0036(13) 0.0119(13) 0.0005(12)
C18 0.080(2) 0.0693(19) 0.125(3) 0.0019(19) 0.035(2) -0.0146(16)
C19 0.144(4) 0.077(2) 0.133(3) 0.025(2) 0.081(3) 0.001(2)
C20 0.0508(13) 0.0723(16) 0.0404(12) 0.0066(11) 0.0110(10) 0.0150(11)
C21 0.0551(14) 0.0822(18) 0.0517(14) -0.0037(13) -0.0019(11) 0.0083(13)
C22 0.0405(12) 0.0724(16) 0.0622(15) 0.0077(12) 0.0011(10) 0.0046(11)
C23 0.0374(11) 0.0620(14) 0.0481(12) 0.0123(10) 0.0132(9) 0.0065(10)
C24 0.0481(12) 0.0607(14) 0.0467(12) 0.0056(10) 0.0115(10) 0.0146(10)
C25 0.0583(14) 0.0709(16) 0.0513(14) 0.0233(12) 0.0099(11) 0.0152(12)
C26 0.119(3) 0.088(2) 0.077(2) 0.0386(18) 0.0364(19) 0.002(2)
C27 0.0426(11) 0.0508(12) 0.0447(12) -0.0098(9) 0.0006(9) 0.0045(9)
C28 0.0371(11) 0.0450(12) 0.0525(12) -0.0048(9) 0.0003(9) 0.0055(9)
C29 0.0386(11) 0.0481(12) 0.0472(12) -0.0104(9) 0.0048(9) -0.0009(9)
C30 0.0587(14) 0.0580(14) 0.0605(14) -0.0138(11) 0.0178(12) 0.0014(11)
C31 0.0749(17) 0.0702(17) 0.0645(16) -0.0098(13) 0.0180(14) 0.0194(14)
C32 0.141(4) 0.060(2) 0.192(5) -0.040(2) 0.079(3) -0.008(2)
C33 0.0569(14) 0.0492(13) 0.0675(16) 0.0043(11) 0.0134(12) -0.0020(11)
C34 0.0625(16) 0.0791(19) 0.0804(19) -0.0017(15) 0.0282(14) -0.0071(14)
C35 0.0436(12) 0.0735(17) 0.0739(17) -0.0111(13) 0.0160(12) 0.0051(12)
C36 0.0398(11) 0.0462(12) 0.0546(13) -0.0076(10) 0.0055(9) 0.0069(9)
C37 0.0388(11) 0.0530(13) 0.0502(12) -0.0022(10) -0.0010(9) 0.0029(9)
C38 0.110(3) 0.065(2) 0.150(3) -0.050(2) 0.051(3) -0.0292(18)
C39 0.0463(12) 0.0557(14) 0.0716(16) -0.0163(12) 0.0047(11) -0.0097(10)

loop_
_atom_type_symbol
_atom_type_description
_atom_type_scat_dispersion_real
_atom_type_scat_dispersion_imag
_atom_type_scat_source
C C 0.0033 0.0016 'International Tables Vol C Tables 4.2.6.8 and 6.1.1.4'
H H 0.0000 0.0000 'International Tables Vol C Tables 4.2.6.8 and 6.1.1.4'
O O 0.0106 0.0060 'International Tables Vol C Tables 4.2.6.8 and 6.1.1.4'
Cl Cl 0.1484 0.1585 'International Tables Vol C Tables 4.2.6.8 and 6.1.1.4'

loop_
_geom_angle_atom_site_label_1
_geom_angle_atom_site_label_2
_geom_angle_atom_site_label_3
_geom_angle
C1 O1 H100 109.5
C14 O2 H200 109.5
C27 O3 H300 109.5
O1 C1 C2 111.17(17)
O1 C1 C7 109.88(16)
C2 C1 C7 101.15(16)
O1 C1 H1 111.4
C2 C1 H1 111.4
C7 C1 H1 111.4
C1 C2 C3 113.24(18)
C1 C2 C9 106.94(16)
C3 C2 C9 89.61(15)
C1 C2 H2 114.8
C3 C2 H2 114.8
C9 C2 H2 114.8
C12 C3 C4 117.1(2)
C12 C3 C2 113.61(19)
C4 C3 C2 89.65(16)
C12 C3 H3A 111.6
C4 C3 H3A 111.6
C2 C3 H3A 111.6
C5 C4 C3 112.4(2)
C5 C4 C9 114.23(19)
C3 C4 C9 89.78(16)
C5 C4 H4 112.8
C3 C4 H4 112.8
C9 C4 H4 112.8
C6 C5 C4 114.1(2)
C6 C5 H5A 108.7
C4 C5 H5A 108.7
C6 C5 H5B 108.7
C4 C5 H5B 108.7
H5A C5 H5B 107.6
C5 C6 C11 109.9(2)
C5 C6 H6A 109.7
C11 C6 H6A 109.7
C5 C6 H6B 109.7
C11 C6 H6B 109.7
H6A C6 H6B 108.2
C1 C7 C8 103.67(16)
C1 C7 C13 109.50(17)
C8 C7 C13 110.75(17)
C1 C7 H7 110.9
C8 C7 H7 110.9
C13 C7 H7 110.9
C7 C8 C9 106.58(15)
C7 C8 Cl1 110.07(13)
C9 C8 Cl1 114.88(13)
C7 C8 H8 108.4
C9 C8 H8 108.4
Cl1 C8 H8 108.4
C10 C9 C8 114.40(17)
C10 C9 C2 121.11(18)
C8 C9 C2 103.07(15)
C10 C9 C4 118.02(17)
C8 C9 C4 108.70(16)
C2 C9 C4 87.94(15)
C11 C10 C9 114.5(2)
C11 C10 H10A 108.6
C9 C10 H10A 108.6
C11 C10 H10B 108.6
C9 C10 H10B 108.6
H10A C10 H10B 107.6
C10 C11 C6 109.9(2)
C10 C11 H11A 109.7
C6 C11 H11A 109.7
C10 C11 H11B 109.7
C6 C11 H11B 109.7
H11A C11 H11B 108.2
C3 C12 C13 113.09(19)
C3 C12 H12A 109.0
C13 C12 H12A 109.0
C3 C12 H12B 109.0
C13 C12 H12B 109.0
H12A C12 H12B 107.8
C12 C13 C7 113.08(19)
C12 C13 H13A 109.0
C7 C13 H13A 109.0
C12 C13 H13B 109.0
C7 C13 H13B 109.0
H13A C13 H13B 107.8
O2 C14 C15 111.67(17)
O2 C14 C23 109.98(17)
C15 C14 C23 101.11(16)
O2 C14 H14 111.2
C15 C14 H14 111.2
C23 C14 H14 111.2
C14 C15 C20 112.44(18)
C14 C15 C16 107.72(17)
C20 C15 C16 89.45(16)
C14 C15 H15 114.8
C20 C15 H15 114.8
C16 C15 H15 114.8
C17 C16 C24 114.4(2)
C17 C16 C25 116.9(2)
C24 C16 C25 109.75(18)
C17 C16 C15 121.83(19)
C24 C16 C15 102.52(17)
C25 C16 C15 87.98(17)
C18 C17 C16 114.9(2)
C18 C17 H17A 108.5
C16 C17 H17A 108.5
C18 C17 H17B 108.5
C16 C17 H17B 108.5
H17A C17 H17B 107.5
C17 C18 C19 109.1(3)
C17 C18 H18A 109.9
C19 C18 H18A 109.9
C17 C18 H18B 109.9
C19 C18 H18B 109.9
H18A C18 H18B 108.3
C26 C19 C18 110.6(3)
C26 C19 H19A 109.5
C18 C19 H19A 109.5
C26 C19 H19B 109.5
C18 C19 H19B 109.5
H19A C19 H19B 108.1
C21 C20 C25 117.2(2)
C21 C20 C15 113.56(19)
C25 C20 C15 89.01(18)
C21 C20 H20 111.7
C25 C20 H20 111.7
C15 C20 H20 111.7
C20 C21 C22 113.8(2)
C20 C21 H21A 108.8
C22 C21 H21A 108.8
C20 C21 H21B 108.8
C22 C21 H21B 108.8
H21A C21 H21B 107.7
C21 C22 C23 112.72(19)
C21 C22 H22A 109.0
C23 C22 H22A 109.0
C21 C22 H22B 109.0
C23 C22 H22B 109.0
H22A C22 H22B 107.8
C24 C23 C14 103.90(18)
C24 C23 C22 110.72(19)
C14 C23 C22 109.13(19)
C24 C23 H23 111.0
C14 C23 H23 111.0
C22 C23 H23 111.0
C23 C24 C16 107.07(18)
C23 C24 Cl2 110.29(16)
C16 C24 Cl2 114.50(17)
C23 C24 H24 108.3
C16 C24 H24 108.3
Cl2 C24 H24 108.3
C26 C25 C20 111.0(2)
C26 C25 C16 114.2(2)
C20 C25 C16 90.26(17)
C26 C25 H25 113.1
C20 C25 H25 113.1
C16 C25 H25 113.1
C19 C26 C25 115.6(3)
C19 C26 H26A 108.4
C25 C26 H26A 108.4
C19 C26 H26B 108.4
C25 C26 H26B 108.4
H26A C26 H26B 107.4
O3 C27 C28 108.39(17)
O3 C27 C36 113.07(19)
C28 C27 C36 101.49(17)
O3 C27 H27 111.2
C28 C27 H27 111.2
C36 C27 H27 111.2
C27 C28 C33 113.35(18)
C27 C28 C29 107.24(17)
C33 C28 C29 89.27(16)
C27 C28 H28 114.7
C33 C28 H28 114.7
C29 C28 H28 114.7
C30 C29 C37 114.7(2)
C30 C29 C28 121.09(19)
C37 C29 C28 103.06(16)
C30 C29 C39 116.67(19)
C37 C29 C39 109.68(18)
C28 C29 C39 88.15(17)
C31 C30 C29 114.2(2)
C31 C30 H30A 108.7
C29 C30 H30A 108.7
C31 C30 H30B 108.7
C29 C30 H30B 108.7
H30A C30 H30B 107.6
C30 C31 C32 110.2(3)
C30 C31 H31A 109.6
C32 C31 H31A 109.6
C30 C31 H31B 109.6
C32 C31 H31B 109.6
H31A C31 H31B 108.1
C38 C32 C31 115.8(3)
C38 C32 H32 122.1
C31 C32 H32 122.1
C34 C33 C39 116.7(2)
C34 C33 C28 113.4(2)
C39 C33 C28 89.60(17)
C34 C33 H33 111.8
C39 C33 H33 111.8
C28 C33 H33 111.8
C35 C34 C33 114.1(2)
C35 C34 H34A 108.7
C33 C34 H34A 108.7
C35 C34 H34B 108.7
C33 C34 H34B 108.7
H34A C34 H34B 107.6
C34 C35 C36 113.2(2)
C34 C35 H35A 108.9
C36 C35 H35A 108.9
C34 C35 H35B 108.9
C36 C35 H35B 108.9
H35A C35 H35B 107.8
C27 C36 C37 103.36(17)
C27 C36 C35 108.9(2)
C37 C36 C35 110.96(19)
C27 C36 H36 111.1
C37 C36 H36 111.1
C35 C36 H36 111.1
C36 C37 C29 106.71(18)
C36 C37 Cl3 109.18(16)
C29 C37 Cl3 114.29(15)
C36 C37 H37 108.8
C29 C37 H37 108.8
Cl3 C37 H37 108.8
C32 C38 C39 117.9(3)
C32 C38 H38 121.0
C39 C38 H38 121.0
C33 C39 C38 112.2(3)
C33 C39 C29 89.81(17)
C38 C39 C29 114.8(2)
C33 C39 H39 112.7
C38 C39 H39 112.7
C29 C39 H39 112.7

loop_
_geom_bond_atom_site_label_1
_geom_bond_atom_site_label_2
_geom_bond_distance
Cl1 C8 1.8167(19)
Cl2 C24 1.815(2)
Cl3 C37 1.818(2)
O1 C1 1.423(3)
O1 H100 0.8200
O2 C14 1.423(3)
O2 H200 0.8200
O3 C27 1.420(3)
O3 H300 0.8200
C1 C2 1.511(3)
C1 C7 1.527(3)
C1 H1 0.9800
C2 C3 1.553(3)
C2 C9 1.566(3)
C2 H2 0.9800
C3 C12 1.519(3)
C3 C4 1.540(3)
C3 H3A 0.9800
C4 C5 1.525(3)
C4 C9 1.575(3)
C4 H4 0.9800
C5 C6 1.488(4)
C5 H5A 0.9700
C5 H5B 0.9700
C6 C11 1.526(4)
C6 H6A 0.9700
C6 H6B 0.9700
C7 C8 1.530(3)
C7 C13 1.537(3)
C7 H7 0.9800
C8 C9 1.544(3)
C8 H8 0.9800
C9 C10 1.524(3)
C10 C11 1.507(3)
C10 H10A 0.9700
C10 H10B 0.9700
C11 H11A 0.9700
C11 H11B 0.9700
C12 C13 1.533(4)
C12 H12A 0.9700
C12 H12B 0.9700
C13 H13A 0.9700
C13 H13B 0.9700
C14 C15 1.512(3)
C14 C23 1.531(3)
C14 H14 0.9800
C15 C20 1.559(3)
C15 C16 1.564(3)
C15 H15 0.9800
C16 C17 1.517(4)
C16 C24 1.551(3)
C16 C25 1.563(3)
C17 C18 1.511(4)
C17 H17A 0.9700
C17 H17B 0.9700
C18 C19 1.541(6)
C18 H18A 0.9700
C18 H18B 0.9700
C19 C26 1.461(6)
C19 H19A 0.9700
C19 H19B 0.9700
C20 C21 1.520(4)
C20 C25 1.538(4)
C20 H20 0.9800
C21 C22 1.527(4)
C21 H21A 0.9700
C21 H21B 0.9700
C22 C23 1.540(3)
C22 H22A 0.9700
C22 H22B 0.9700
C23 C24 1.519(3)
C23 H23 0.9800
C24 H24 0.9800
C25 C26 1.536(4)
C25 H25 0.9800
C26 H26A 0.9700
C26 H26B 0.9700
C27 C28 1.507(3)
C27 C36 1.527(3)
C27 H27 0.9800
C28 C33 1.554(3)
C28 C29 1.561(3)
C28 H28 0.9800
C29 C30 1.522(3)
C29 C37 1.544(3)
C29 C39 1.567(3)
C30 C31 1.509(4)
C30 H30A 0.9700
C30 H30B 0.9700
C31 C32 1.511(5)
C31 H31A 0.9700
C31 H31B 0.9700
C32 C38 1.412(5)
C32 H32 0.9300
C33 C34 1.523(4)
C33 C39 1.533(4)
C33 H33 0.9800
C34 C35 1.522(4)
C34 H34A 0.9700
C34 H34B 0.9700
C35 C36 1.544(3)
C35 H35A 0.9700
C35 H35B 0.9700
C36 C37 1.532(3)
C36 H36 0.9800
C37 H37 0.9800
C38 C39 1.534(4)
C38 H38 0.9300
C39 H39 0.9800
